data_4110999
loop_
_publ_author_name
'Natalie E. Mansfield'
'Joanna Grundy'
'Martyn P. Coles'
'Anthony G. Avent'
'Peter B. Hitchcock'

_publ_section_title
;
 A Conformational Study of Phospha(III)- and Phospha(V)-guanidine
 Compounds
;
_journal_name_full 'Journal of the American Chemical Society'
_journal_page_first 13879
_journal_page_last 13893
_journal_paper_doi 10.1021/ja064212t
_journal_volume 128
_journal_year 2006
_chemical_compound_source 'synthesis as described'
_chemical_formula_moiety 'C19 H37 N2 P'
_chemical_formula_sum 'C19 H37 N2 P'
_chemical_formula_weight 324.48
_chemical_name_systematic
;
 ?
;
_space_group_IT_number 61
_symmetry_cell_setting orthorhombic
_symmetry_Int_Tables_number 61
_symmetry_space_group_name_Hall '-P 2ac 2ab'
_symmetry_space_group_name_H-M 'P b c a'
_atom_sites_solution_hydrogens geom
_atom_sites_solution_primary direct
_atom_sites_solution_secondary difmap
_audit_conform_dict_location ftp://ftp.iucr.org/pub/cif_core.dic
_audit_conform_dict_name cif_core.dic
_audit_conform_dict_version 2.2
_audit_creation_date 2004-11-05T09:48:01-00:00
_audit_creation_method 'WinGX routine CIF_UPDATE'
_cell_angle_alpha 90
_cell_angle_beta 90
_cell_angle_gamma 90
_cell_formula_units_Z 8
_cell_length_a 9.9734(3)
_cell_length_b 24.3803(7)
_cell_length_c 16.6163(4)
_cell_measurement_reflns_used 24443
_cell_measurement_temperature 173(2)
_cell_measurement_theta_max 26.022
_cell_measurement_theta_min 3.395
_cell_measurement_wavelength 0.71073
_cell_volume 4040.33(19)
_computing_cell_refinement 'HKL Scalepack (Otwinowski & Minor 1997)'
_computing_data_collection 'Collect (Nonius BV, 1997-2000)'
_computing_data_reduction 'HKL Denzo and Scalepack (Otwinowski & Minor 1997)'
_computing_molecular_graphics 'Ortep-3 for Windows (Farrugia, 1997)'
_computing_publication_material 'WinGX publication routines (Farrugia, 1999)'
_computing_structure_refinement 'SHELXL-97 (Sheldrick, 1997)'
_computing_structure_solution 'SHELXS-97 (Sheldrick, 1997)'
_diffrn_ambient_temperature 173(2)
_diffrn_detector 'CCD plate'
_diffrn_measured_fraction_theta_full 0.995
_diffrn_measured_fraction_theta_max 0.995
_diffrn_measurement_device '95mm CCD camera on \k-goniostat'
_diffrn_measurement_device_type KappaCCD
_diffrn_measurement_method 'CCD rotation images, thick slices'
_diffrn_orient_matrix_type 'by Nonius Collect from scalepack cell'
_diffrn_orient_matrix_UB_11 0.59982E-1
_diffrn_orient_matrix_UB_12 0.51752E-2
_diffrn_orient_matrix_UB_13 0.326781E-1
_diffrn_orient_matrix_UB_21 -0.17293E-1
_diffrn_orient_matrix_UB_22 -0.576005E-1
_diffrn_orient_matrix_UB_23 0.95491E-2
_diffrn_orient_matrix_UB_31 0.784635E-1
_diffrn_orient_matrix_UB_32 -0.166511E-1
_diffrn_orient_matrix_UB_33 -0.228764E-1
_diffrn_radiation_monochromator graphite
_diffrn_radiation_probe x-ray
_diffrn_radiation_type MoK\a
_diffrn_radiation_wavelength 0.71073
_diffrn_reflns_av_R_equivalents 0.0735
_diffrn_reflns_av_unetI/netI 0.0451
_diffrn_reflns_limit_h_max 12
_diffrn_reflns_limit_h_min -12
_diffrn_reflns_limit_k_max 30
_diffrn_reflns_limit_k_min -20
_diffrn_reflns_limit_l_max 20
_diffrn_reflns_limit_l_min -20
_diffrn_reflns_number 21806
_diffrn_reflns_theta_full 26.02
_diffrn_reflns_theta_max 26.02
_diffrn_reflns_theta_min 3.46
_diffrn_source 'Enraf Nonius FR590'
_exptl_absorpt_coefficient_mu 0.137
_exptl_absorpt_correction_type none
_exptl_crystal_colour colourless
_exptl_crystal_density_diffrn 1.067
_exptl_crystal_description prism
_exptl_crystal_F_000 1440
_exptl_crystal_size_max 0.25
_exptl_crystal_size_mid 0.2
_exptl_crystal_size_min 0.15
_refine_diff_density_max 1.15
_refine_diff_density_min -0.215
_refine_diff_density_rms 0.052
_refine_ls_extinction_method none
_refine_ls_goodness_of_fit_ref 1.002
_refine_ls_hydrogen_treatment mixed
_refine_ls_matrix_type full
_refine_ls_number_parameters 203
_refine_ls_number_reflns 3964
_refine_ls_number_restraints 0
_refine_ls_restrained_S_all 1.002
_refine_ls_R_factor_all 0.0823
_refine_ls_R_factor_gt 0.0557
_refine_ls_shift/su_max 0.001
_refine_ls_shift/su_mean 0
_refine_ls_structure_factor_coef Fsqd
_refine_ls_weighting_details 'calc w=1/[\s^2^(Fo^2^)+(0.0798P)^2^+2.3130P] where P=(Fo^2^+2Fc^2^)/3'
_refine_ls_weighting_scheme calc
_refine_ls_wR_factor_gt 0.1356
_refine_ls_wR_factor_ref 0.1534
_reflns_number_gt 2902
_reflns_number_total 3964
_reflns_threshold_expression >2sigma(I)
_cod_data_source_file ja064212tsi20060615_042913.cif
_cod_data_source_block oct2704
_cod_database_code 4110999

loop_
_symmetry_equiv_pos_as_xyz
'x, y, z'
'-x+1/2, -y, z+1/2'
'x+1/2, -y+1/2, -z'
'-x, y+1/2, -z+1/2'
'-x, -y, -z'
'x-1/2, y, -z-1/2'
'-x-1/2, y-1/2, z'
'x, -y-1/2, z-1/2'

loop_
_atom_site_label
_atom_site_type_symbol
_atom_site_fract_x
_atom_site_fract_y
_atom_site_fract_z
_atom_site_U_iso_or_equiv
_atom_site_adp_type
_atom_site_occupancy
_atom_site_symmetry_multiplicity
_atom_site_calc_flag
_atom_site_refinement_flags
P P 0.58002(5) 0.13627(2) 0.18875(3) 0.02470(18) Uani 1 1 d .
N1 N 0.38033(18) 0.13632(7) 0.07219(10) 0.0277(4) Uani 1 1 d .
H1N H 0.329(2) 0.1330(9) 0.1131(15) 0.035(7) Uiso 1 1 d .
N2 N 0.59088(18) 0.13217(8) 0.01920(10) 0.0313(4) Uani 1 1 d .
C1 C 0.4886(2) 0.19831(8) 0.22588(12) 0.0256(5) Uani 1 1 d .
H1 H 0.3903 0.1904 0.2261 0.031 Uiso 1 1 calc R
C2 C 0.5333(3) 0.21224(10) 0.31205(13) 0.0366(5) Uani 1 1 d .
H2A H 0.508 0.1818 0.3484 0.044 Uiso 1 1 calc R
H2B H 0.6321 0.2158 0.3133 0.044 Uiso 1 1 calc R
C3 C 0.4702(3) 0.26530(10) 0.34274(14) 0.0410(6) Uani 1 1 d .
H3A H 0.3722 0.2601 0.348 0.049 Uiso 1 1 calc R
H3B H 0.5066 0.2738 0.3968 0.049 Uiso 1 1 calc R
C4 C 0.4975(3) 0.31333(10) 0.28677(15) 0.0427(6) Uani 1 1 d .
H4A H 0.5948 0.3214 0.286 0.051 Uiso 1 1 calc R
H4B H 0.4501 0.3463 0.3066 0.051 Uiso 1 1 calc R
C5 C 0.4499(3) 0.29967(9) 0.20191(14) 0.0388(6) Uani 1 1 d .
H5A H 0.4716 0.3306 0.1655 0.047 Uiso 1 1 calc R
H5B H 0.3513 0.295 0.2022 0.047 Uiso 1 1 calc R
C6 C 0.5154(2) 0.24744(9) 0.17024(13) 0.0332(5) Uani 1 1 d .
H6A H 0.6133 0.2533 0.1655 0.04 Uiso 1 1 calc R
H6B H 0.48 0.2393 0.1159 0.04 Uiso 1 1 calc R
C7 C 0.4833(2) 0.07677(8) 0.23028(12) 0.0270(5) Uani 1 1 d .
H7 H 0.3858 0.0863 0.2306 0.032 Uiso 1 1 calc R
C8 C 0.5275(3) 0.06389(10) 0.31672(13) 0.0371(5) Uani 1 1 d .
H8A H 0.6257 0.0579 0.3177 0.044 Uiso 1 1 calc R
H8B H 0.5072 0.0957 0.3516 0.044 Uiso 1 1 calc R
C9 C 0.4569(3) 0.01295(10) 0.35008(15) 0.0450(6) Uani 1 1 d .
H9A H 0.4919 0.0049 0.4046 0.054 Uiso 1 1 calc R
H9B H 0.3597 0.0204 0.3549 0.054 Uiso 1 1 calc R
C10 C 0.4781(3) -0.03654(10) 0.29643(15) 0.0442(6) Uani 1 1 d .
H10A H 0.4264 -0.068 0.3177 0.053 Uiso 1 1 calc R
H10B H 0.5742 -0.0467 0.2964 0.053 Uiso 1 1 calc R
C11 C 0.4331(3) -0.02421(10) 0.21053(15) 0.0415(6) Uani 1 1 d .
H11A H 0.4525 -0.0563 0.1758 0.05 Uiso 1 1 calc R
H11B H 0.335 -0.0179 0.2099 0.05 Uiso 1 1 calc R
C12 C 0.5042(2) 0.02607(9) 0.17701(13) 0.0344(5) Uani 1 1 d .
H12A H 0.4698 0.0338 0.1223 0.041 Uiso 1 1 calc R
H12B H 0.6013 0.0183 0.1726 0.041 Uiso 1 1 calc R
C13 C 0.5172(2) 0.13443(8) 0.08201(12) 0.0253(4) Uani 1 1 d .
C14 C 0.3181(2) 0.13033(9) -0.00708(12) 0.0309(5) Uani 1 1 d .
H14 H 0.3721 0.1518 -0.0467 0.037 Uiso 1 1 calc R
C15 C 0.1786(2) 0.15335(11) -0.00605(14) 0.0423(6) Uani 1 1 d .
H15A H 0.1815 0.1916 0.0119 0.064 Uiso 1 1 calc R
H15B H 0.1229 0.1319 0.0309 0.064 Uiso 1 1 calc R
H15C H 0.1405 0.1516 -0.0603 0.064 Uiso 1 1 calc R
C16 C 0.3180(3) 0.07071(12) -0.03356(18) 0.0576(8) Uani 1 1 d .
H16A H 0.4102 0.0568 -0.034 0.086 Uiso 1 1 calc R
H16B H 0.2798 0.0679 -0.0877 0.086 Uiso 1 1 calc R
H16C H 0.264 0.049 0.004 0.086 Uiso 1 1 calc R
C17 C 0.7375(2) 0.13250(10) 0.02413(13) 0.0343(5) Uani 1 1 d .
H17 H 0.7659 0.1244 0.0806 0.041 Uiso 1 1 calc R
C18 C 0.7876(2) 0.18850(11) -0.00018(16) 0.0463(6) Uani 1 1 d .
H18A H 0.7521 0.2161 0.037 0.069 Uiso 1 1 calc R
H18B H 0.7573 0.1968 -0.055 0.069 Uiso 1 1 calc R
H18C H 0.8858 0.189 0.0016 0.069 Uiso 1 1 calc R
C19 C 0.7905(3) 0.08834(12) -0.03165(18) 0.0527(7) Uani 1 1 d .
H19A H 0.7555 0.0526 -0.0148 0.079 Uiso 1 1 calc R
H19B H 0.8887 0.0878 -0.0293 0.079 Uiso 1 1 calc R
H19C H 0.7617 0.0961 -0.0869 0.079 Uiso 1 1 calc R

loop_
_atom_site_aniso_label
_atom_site_aniso_U_11
_atom_site_aniso_U_22
_atom_site_aniso_U_33
_atom_site_aniso_U_23
_atom_site_aniso_U_13
_atom_site_aniso_U_12
P 0.0241(3) 0.0274(3) 0.0226(3) -0.0003(2) -0.0008(2) 0.0005(2)
N1 0.0243(9) 0.0384(10) 0.0204(8) 0.0000(8) -0.0003(7) -0.0018(8)
N2 0.0267(9) 0.0431(11) 0.0242(9) 0.0000(8) -0.0003(7) 0.0002(8)
C1 0.0266(10) 0.0262(11) 0.0241(10) -0.0006(8) -0.0001(8) 0.0005(8)
C2 0.0501(14) 0.0332(12) 0.0265(11) -0.0053(10) -0.0066(10) 0.0080(11)
C3 0.0565(15) 0.0370(13) 0.0295(11) -0.0077(10) -0.0004(11) 0.0060(11)
C4 0.0522(15) 0.0304(13) 0.0454(14) -0.0099(11) 0.0036(12) -0.0010(11)
C5 0.0497(14) 0.0275(12) 0.0392(13) 0.0043(10) 0.0064(11) 0.0042(10)
C6 0.0398(12) 0.0297(12) 0.0301(11) 0.0025(9) 0.0039(10) 0.0006(10)
C7 0.0270(10) 0.0266(11) 0.0273(11) 0.0016(8) -0.0008(9) 0.0020(9)
C8 0.0498(14) 0.0341(13) 0.0273(11) 0.0028(9) -0.0028(10) -0.0024(11)
C9 0.0589(16) 0.0396(14) 0.0365(13) 0.0109(11) 0.0050(12) -0.0020(12)
C10 0.0483(14) 0.0317(13) 0.0526(15) 0.0134(11) 0.0037(12) 0.0022(11)
C11 0.0478(14) 0.0272(12) 0.0495(14) -0.0016(10) -0.0027(12) 0.0006(11)
C12 0.0441(13) 0.0269(12) 0.0322(11) -0.0021(9) 0.0006(10) 0.0036(10)
C13 0.0269(10) 0.0256(10) 0.0235(10) 0.0001(8) -0.0015(8) 0.0002(8)
C14 0.0308(11) 0.0395(13) 0.0223(10) 0.0013(9) -0.0025(9) -0.0056(10)
C15 0.0351(12) 0.0536(15) 0.0383(13) 0.0020(11) -0.0078(11) 0.0023(12)
C16 0.0590(17) 0.0537(17) 0.0601(17) -0.0229(14) -0.0171(15) 0.0063(14)
C17 0.0258(11) 0.0499(14) 0.0273(10) -0.0001(10) 0.0028(9) 0.0015(10)
C18 0.0340(13) 0.0470(16) 0.0578(16) -0.0071(12) 0.0038(11) -0.0050(11)
C19 0.0377(14) 0.0483(16) 0.0722(18) -0.0093(14) 0.0105(13) 0.0020(12)

loop_
_atom_type_symbol
_atom_type_description
_atom_type_scat_dispersion_real
_atom_type_scat_dispersion_imag
_atom_type_scat_source
C C 0.0033 0.0016 'International Tables Vol C Tables 4.2.6.8 and 6.1.1.4'
H H 0 0 'International Tables Vol C Tables 4.2.6.8 and 6.1.1.4'
N N 0.0061 0.0033 'International Tables Vol C Tables 4.2.6.8 and 6.1.1.4'
P P 0.1023 0.0942 'International Tables Vol C Tables 4.2.6.8 and 6.1.1.4'

loop_
_geom_angle_atom_site_label_1
_geom_angle_atom_site_label_2
_geom_angle_atom_site_label_3
_geom_angle
C1 P C7 104.71(9)
C1 P C13 99.66(9)
C7 P C13 99.04(9)
C13 N1 C14 121.64(18)
C13 N2 C17 121.90(18)
C6 C1 C2 109.76(17)
C6 C1 P 110.32(14)
C2 C1 P 110.17(14)
C3 C2 C1 112.29(18)
C4 C3 C2 112.01(19)
C3 C4 C5 109.98(19)
C4 C5 C6 111.6(2)
C5 C6 C1 111.64(17)
C12 C7 C8 109.64(17)
C12 C7 P 109.97(14)
C8 C7 P 110.79(15)
C9 C8 C7 111.86(19)
C10 C9 C8 111.6(2)
C9 C10 C11 110.6(2)
C12 C11 C10 111.3(2)
C11 C12 C7 112.01(19)
N2 C13 N1 118.39(18)
N2 C13 P 125.40(16)
N1 C13 P 116.21(14)
N1 C14 C15 110.24(18)
N1 C14 C16 110.88(19)
C15 C14 C16 111.2(2)
N2 C17 C18 108.70(19)
N2 C17 C19 108.10(19)
C18 C17 C19 111.3(2)

loop_
_geom_bond_atom_site_label_1
_geom_bond_atom_site_label_2
_geom_bond_distance
P C1 1.871(2)
P C7 1.874(2)
P C13 1.882(2)
N1 C13 1.375(3)
N1 C14 1.464(3)
N2 C13 1.278(3)
N2 C17 1.464(3)
C1 C6 1.536(3)
C1 C2 1.537(3)
C2 C3 1.526(3)
C3 C4 1.520(3)
C4 C5 1.525(3)
C5 C6 1.525(3)
C7 C12 1.534(3)
C7 C8 1.535(3)
C8 C9 1.532(3)
C9 C10 1.515(4)
C10 C11 1.526(3)
C11 C12 1.522(3)
C14 C15 1.499(3)
C14 C16 1.519(4)
C17 C18 1.509(3)
C17 C19 1.516(3)

loop_
_cod_related_entry_id
_cod_related_entry_database
_cod_related_entry_code
1 ChemSpider 30660419
